data_4029155
loop_
_publ_author_name
'Li, Jiang-Tao'
'Wang, Li-Xia'
'Wang, De-Xian'
'Zhao, Liang'
'Wang, Mei-Xiang'

_publ_section_title
;
 Synthesis, Resolution, Structure, and Racemization of Inherently Chiral
 1,3-Alternate Azacalix[4]pyrimidines: Quantification of Conformation
 Mobility.
;
_journal_issue 5
_journal_name_full 'The Journal of organic chemistry'
_journal_page_first 2178
_journal_page_last 2188
_journal_paper_doi 10.1021/jo500054v
_journal_volume 79
_journal_year 2014
_chemical_formula_moiety 'C20 H16 Cl4 N12'
_chemical_formula_sum 'C20 H16 Cl4 N12'
_chemical_formula_weight 566.25
_chemical_name_systematic
; 
 ? 
;
_space_group_IT_number 133
_symmetry_cell_setting tetragonal
_symmetry_space_group_name_Hall '-P 4ac 2b'
_symmetry_space_group_name_H-M 'P 42/n b c :2'
_atom_sites_solution_hydrogens geom
_atom_sites_solution_primary direct
_atom_sites_solution_secondary difmap
_audit_creation_method SHELXL-97
_cell_angle_alpha 90.00
_cell_angle_beta 90.00
_cell_angle_gamma 90.00
_cell_formula_units_Z 4
_cell_length_a 13.0408(18)
_cell_length_b 13.0408(18)
_cell_length_c 13.176(3)
_cell_measurement_reflns_used 345
_cell_measurement_temperature 173(2)
_cell_measurement_theta_max 27.48
_cell_measurement_theta_min 2.17
_cell_volume 2240.7(7)
_computing_cell_refinement 'CrystalClear (Rigaku Inc., 2008)'
_computing_data_collection 'CrystalClear (Rigaku Inc., 2008)'
_computing_data_reduction 'CrystalClear (Rigaku Inc., 2008)'
_computing_molecular_graphics 'XP in Siemens SHELXTL (Sheldrick, 1994)'
_computing_publication_material 'SHELX97 (Sheldrick, 1997)'
_computing_structure_refinement 'SHELXL-97 (Sheldrick, 1997)'
_computing_structure_solution 'SHELXS-97 (Sheldrick, 1990)'
_diffrn_ambient_temperature 173(2)
_diffrn_measured_fraction_theta_full 0.999
_diffrn_measured_fraction_theta_max 0.999
_diffrn_measurement_device_type 'Saturn724+ CCD'
_diffrn_measurement_method '\w scans at fixed \c = 45\%'
_diffrn_radiation_monochromator graphite
_diffrn_radiation_source 'sealed tube'
_diffrn_radiation_type MoK\a
_diffrn_radiation_wavelength 0.71073
_diffrn_reflns_av_R_equivalents 0.0362
_diffrn_reflns_av_sigmaI/netI 0.0123
_diffrn_reflns_limit_h_max 16
_diffrn_reflns_limit_h_min -16
_diffrn_reflns_limit_k_max 16
_diffrn_reflns_limit_k_min -12
_diffrn_reflns_limit_l_max 16
_diffrn_reflns_limit_l_min -17
_diffrn_reflns_number 16349
_diffrn_reflns_theta_full 27.48
_diffrn_reflns_theta_max 27.48
_diffrn_reflns_theta_min 3.09
_exptl_absorpt_coefficient_mu 0.569
_exptl_absorpt_correction_T_max 0.9453
_exptl_absorpt_correction_T_min 0.8524
_exptl_absorpt_correction_type multi-scan
_exptl_absorpt_process_details 'CrystalClear (Rigaku Inc., 2008)'
_exptl_crystal_colour colorless
_exptl_crystal_density_diffrn 1.678
_exptl_crystal_density_method 'not measured'
_exptl_crystal_description plate
_exptl_crystal_F_000 1152
_exptl_crystal_size_max 0.29
_exptl_crystal_size_mid 0.26
_exptl_crystal_size_min 0.10
_refine_diff_density_max 0.281
_refine_diff_density_min -0.205
_refine_diff_density_rms 0.049
_refine_ls_extinction_method none
_refine_ls_goodness_of_fit_ref 1.323
_refine_ls_hydrogen_treatment constr
_refine_ls_matrix_type full
_refine_ls_number_parameters 83
_refine_ls_number_reflns 1288
_refine_ls_number_restraints 0
_refine_ls_restrained_S_all 1.323
_refine_ls_R_factor_all 0.0410
_refine_ls_R_factor_gt 0.0408
_refine_ls_shift/su_max 0.000
_refine_ls_shift/su_mean 0.000
_refine_ls_structure_factor_coef Fsqd
_refine_ls_weighting_details 'calc w=1/[\s^2^(Fo^2^)+(0.0276P)^2^+1.9971P] where P=(Fo^2^+2Fc^2^)/3'
_refine_ls_weighting_scheme calc
_refine_ls_wR_factor_gt 0.0939
_refine_ls_wR_factor_ref 0.0940
_reflns_number_gt 1284
_reflns_number_total 1288
_reflns_threshold_expression >2sigma(I)
_cod_data_source_file jo500054v_si_005.cif
_cod_data_source_block sa130
_cod_depositor_comments
;
The following automatic conversions were performed:

'_exptl_absorpt_correction_type' value 'Multi-scan' changed to
'multi-scan' according to
/usr/data/users/saulius/crontab/automatic-downloads/current/ACS/lib/dictionaries/cif_core.dic
dictionary named 'cif_core.dic' version 2.4.2 from 2011-04-26.

Automatic conversion script
Id: cif_fix_values 2281 2013-09-26 08:29:07Z andrius 
;
_cod_original_cell_volume 2240.8(6)
_cod_original_sg_symbol_H-M P4(2)/nbc
_cod_database_code 4029155

loop_
_symmetry_equiv_pos_as_xyz
'x, y, z'
'-x+1/2, -y+1/2, z'
'-y+1/2, x, z+1/2'
'y, -x+1/2, z+1/2'
'-x+1/2, y, -z'
'x, -y+1/2, -z'
'y, x, -z+1/2'
'-y+1/2, -x+1/2, -z+1/2'
'-x, -y, -z'
'x-1/2, y-1/2, -z'
'y-1/2, -x, -z-1/2'
'-y, x-1/2, -z-1/2'
'x-1/2, -y, z'
'-x, y-1/2, z'
'-y, -x, z-1/2'
'y-1/2, x-1/2, z-1/2'

loop_
_atom_site_label
_atom_site_type_symbol
_atom_site_fract_x
_atom_site_fract_y
_atom_site_fract_z
_atom_site_U_iso_or_equiv
_atom_site_adp_type
_atom_site_occupancy
_atom_site_symmetry_multiplicity
_atom_site_calc_flag
_atom_site_refinement_flags
Cl1 Cl 0.14763(4) 0.83863(4) 0.38027(3) 0.02665(17) Uani 1 1 d .
N1 N 0.04306(13) 0.56848(13) 0.38705(12) 0.0235(4) Uani 1 1 d .
N2 N -0.00690(12) 0.70092(12) 0.28238(12) 0.0214(4) Uani 1 1 d .
N3 N -0.03488(13) 0.80910(13) 0.14288(13) 0.0249(4) Uani 1 1 d .
C1 C 0.10659(16) 0.49112(15) 0.40718(15) 0.0263(4) Uani 1 1 d .
H1A H 0.0895 0.4497 0.4641 0.032 Uiso 1 1 calc R
C2 C 0.06116(14) 0.62398(14) 0.30312(14) 0.0200(4) Uani 1 1 d .
C3 C -0.09695(15) 0.71372(15) 0.34885(16) 0.0260(4) Uani 1 1 d .
H3A H -0.1319 0.6477 0.3566 0.039 Uiso 1 1 calc R
H3B H -0.1441 0.7636 0.3186 0.039 Uiso 1 1 calc R
H3C H -0.0746 0.7384 0.4155 0.039 Uiso 1 1 calc R
C4 C 0.02094(14) 0.78985(14) 0.22595(14) 0.0211(4) Uani 1 1 d .
C5 C 0.09711(14) 0.85526(14) 0.26012(14) 0.0205(4) Uani 1 1 d .

loop_
_atom_site_aniso_label
_atom_site_aniso_U_11
_atom_site_aniso_U_22
_atom_site_aniso_U_33
_atom_site_aniso_U_23
_atom_site_aniso_U_13
_atom_site_aniso_U_12
Cl1 0.0320(3) 0.0282(3) 0.0197(3) 0.00459(18) -0.00489(18) -0.00390(19)
N1 0.0246(8) 0.0232(8) 0.0226(8) 0.0041(6) 0.0041(7) -0.0002(7)
N2 0.0191(8) 0.0210(8) 0.0239(8) 0.0036(6) 0.0024(6) -0.0002(6)
N3 0.0210(8) 0.0264(8) 0.0274(8) 0.0039(7) -0.0033(7) -0.0020(7)
C1 0.0300(10) 0.0221(9) 0.0267(10) 0.0054(8) 0.0052(8) -0.0002(8)
C2 0.0196(9) 0.0196(8) 0.0209(9) 0.0001(7) 0.0008(7) -0.0032(7)
C3 0.0219(9) 0.0258(10) 0.0302(10) 0.0032(8) 0.0056(8) 0.0022(7)
C4 0.0199(9) 0.0212(9) 0.0220(9) 0.0018(7) 0.0020(7) 0.0018(7)
C5 0.0194(9) 0.0229(9) 0.0190(9) 0.0015(7) -0.0017(7) 0.0029(7)

loop_
_atom_type_symbol
_atom_type_description
_atom_type_scat_dispersion_real
_atom_type_scat_dispersion_imag
_atom_type_scat_source
C C 0.0033 0.0016 'International Tables Vol C Tables 4.2.6.8 and 6.1.1.4'
H H 0.0000 0.0000 'International Tables Vol C Tables 4.2.6.8 and 6.1.1.4'
N N 0.0061 0.0033 'International Tables Vol C Tables 4.2.6.8 and 6.1.1.4'
Cl Cl 0.1484 0.1585 'International Tables Vol C Tables 4.2.6.8 and 6.1.1.4'

loop_
_geom_angle_atom_site_label_1
_geom_angle_atom_site_label_2
_geom_angle_atom_site_label_3
_geom_angle
_geom_angle_site_symmetry_1
_geom_angle_site_symmetry_3
C1 N1 C2 117.58(17) . .
C2 N2 C4 122.44(16) . .
C2 N2 C3 118.77(16) . .
C4 N2 C3 114.88(15) . .
C1 N3 C4 115.04(17) 11_566 .
N3 C1 N1 127.60(18) 12_666 .
N3 C1 H1A 116.2 12_666 .
N1 C1 H1A 116.2 . .
N1 C2 N2 116.50(17) . .
N1 C2 C5 119.12(17) . 12_666
N2 C2 C5 124.31(17) . 12_666
N2 C3 H3A 109.5 . .
N2 C3 H3B 109.5 . .
H3A C3 H3B 109.5 . .
N2 C3 H3C 109.5 . .
H3A C3 H3C 109.5 . .
H3B C3 H3C 109.5 . .
N3 C4 C5 122.73(17) . .
N3 C4 N2 116.16(17) . .
C5 C4 N2 120.97(17) . .
C4 C5 C2 117.41(17) . 11_566
C4 C5 Cl1 119.61(14) . .
C2 C5 Cl1 122.77(14) 11_566 .

loop_
_geom_bond_atom_site_label_1
_geom_bond_atom_site_label_2
_geom_bond_distance
_geom_bond_site_symmetry_2
Cl1 C5 1.7285(19) .
N1 C1 1.332(3) .
N1 C2 1.342(2) .
N2 C2 1.367(2) .
N2 C4 1.425(2) .
N2 C3 1.475(2) .
N3 C1 1.326(3) 11_566
N3 C4 1.338(2) .
C1 N3 1.326(3) 12_666
C1 H1A 0.9500 .
C2 C5 1.416(3) 12_666
C3 H3A 0.9800 .
C3 H3B 0.9800 .
C3 H3C 0.9800 .
C4 C5 1.384(3) .
C5 C2 1.416(3) 11_566

loop_
_geom_torsion_atom_site_label_1
_geom_torsion_atom_site_label_2
_geom_torsion_atom_site_label_3
_geom_torsion_atom_site_label_4
_geom_torsion
_geom_torsion_site_symmetry_1
_geom_torsion_site_symmetry_4
C2 N1 C1 N3 4.5(3) . 12_666
C1 N1 C2 N2 178.03(17) . .
C1 N1 C2 C5 1.0(3) . 12_666
C4 N2 C2 N1 153.20(17) . .
C3 N2 C2 N1 -3.4(3) . .
C4 N2 C2 C5 -29.9(3) . 12_666
C3 N2 C2 C5 173.45(18) . 12_666
C1 N3 C4 C5 2.9(3) 11_566 .
C1 N3 C4 N2 178.67(17) 11_566 .
C2 N2 C4 N3 123.5(2) . .
C3 N2 C4 N3 -79.1(2) . .
C2 N2 C4 C5 -60.6(3) . .
C3 N2 C4 C5 96.8(2) . .
N3 C4 C5 C2 -7.7(3) . 11_566
N2 C4 C5 C2 176.65(16) . 11_566
N3 C4 C5 Cl1 167.09(15) . .
N2 C4 C5 Cl1 -8.5(3) . .
